data_7134284
loop_
_publ_author_name
'Lv, Fan'
'Guo, Xing'
'Zhu, Shuangshuang'
'Huang, Sen'
'Li, Li'
'Wang, Shaozhen'
'Jiao, Lijuan'
'Hao, Erhong'

_publ_section_title
;
 A cascade strategy for vinyl chloride-substituted BODIPYs with tunable
 photophysical properties.
;
_journal_issue 26
_journal_name_full 'Chemical communications (Cambridge, England)'
_journal_page_first 4975
_journal_page_last 4978
_journal_paper_doi 10.1039/d5cc00613a
_journal_volume 61
_journal_year 2025
_chemical_formula_moiety 'C23 H19 B Cl4 F2 N2'
_chemical_formula_sum 'C23 H19 B Cl4 F2 N2'
_chemical_formula_weight 514.01
_space_group_crystal_system orthorhombic
_space_group_IT_number 60
_space_group_name_Hall '-P 2n 2ab'
_space_group_name_H-M_alt 'P b c n'
_atom_sites_solution_hydrogens geom
_atom_sites_solution_primary dual
_audit_creation_date 2018-10-15
_audit_creation_method
;
Olex2 1.2
(compiled 2018.05.29 svn.r3508 for OlexSys, GUI svn.r5506)
;
_audit_update_record
;
2020-06-18 deposited with the CCDC.	2025-02-25 downloaded from the CCDC.
;
_cell_angle_alpha 90
_cell_angle_beta 90
_cell_angle_gamma 90
_cell_formula_units_Z 4
_cell_length_a 14.694(3)
_cell_length_b 16.305(3)
_cell_length_c 9.870(2)
_cell_measurement_reflns_used 9930
_cell_measurement_temperature 293(2)
_cell_measurement_theta_max 27.160
_cell_measurement_theta_min 3.230
_cell_volume 2364.7(8)
_computing_cell_refinement 'SAINT v8.37A (Bruker, 2015)'
_computing_data_collection 'SAINT v8.37A (Bruker, 2015)'
_computing_data_reduction 'SAINT v8.37A (Bruker, 2015)'
_computing_molecular_graphics 'Olex2 (Dolomanov et al., 2009)'
_computing_publication_material 'Olex2 (Dolomanov et al., 2009)'
_computing_structure_refinement 'ShelXL (Sheldrick, 2015)'
_computing_structure_solution 'ShelXT (Sheldrick, 2015)'
_diffrn_ambient_temperature 293.15
_diffrn_measured_fraction_theta_full 0.997
_diffrn_measured_fraction_theta_max 0.986
_diffrn_measurement_device_type 'Bruker P4'
_diffrn_measurement_method '\w scans'
_diffrn_radiation_monochromator graphite
_diffrn_radiation_type MoK\a
_diffrn_radiation_wavelength 0.71073
_diffrn_reflns_av_R_equivalents 0.0807
_diffrn_reflns_av_unetI/netI 0.0280
_diffrn_reflns_Laue_measured_fraction_full 0.997
_diffrn_reflns_Laue_measured_fraction_max 0.986
_diffrn_reflns_limit_h_max 18
_diffrn_reflns_limit_h_min -18
_diffrn_reflns_limit_k_max 20
_diffrn_reflns_limit_k_min -21
_diffrn_reflns_limit_l_max 12
_diffrn_reflns_limit_l_min -11
_diffrn_reflns_number 37155
_diffrn_reflns_point_group_measured_fraction_full 0.997
_diffrn_reflns_point_group_measured_fraction_max 0.986
_diffrn_reflns_theta_full 25.242
_diffrn_reflns_theta_max 27.489
_diffrn_reflns_theta_min 3.241
_exptl_absorpt_coefficient_mu 0.531
_exptl_absorpt_correction_T_max 0.7455
_exptl_absorpt_correction_T_min 0.6813
_exptl_absorpt_correction_type multi-scan
_exptl_absorpt_process_details
;
SADABS-2014/5 (Bruker,2014/5) was used for absorption correction.
wR2(int) was 0.0917 before and 0.0470 after correction.
The Ratio of minimum to maximum transmission is 0.9139.
The \l/2 correction factor is Not present.
;
_exptl_crystal_colour colourless
_exptl_crystal_colour_primary colourless
_exptl_crystal_density_diffrn 1.444
_exptl_crystal_description block
_exptl_crystal_F_000 1048
_exptl_crystal_size_max 0.05
_exptl_crystal_size_mid 0.04
_exptl_crystal_size_min 0.03
_refine_diff_density_max 0.920
_refine_diff_density_min -0.687
_refine_diff_density_rms 0.054
_refine_ls_extinction_method none
_refine_ls_goodness_of_fit_ref 1.062
_refine_ls_hydrogen_treatment constr
_refine_ls_matrix_type full
_refine_ls_number_parameters 161
_refine_ls_number_reflns 2682
_refine_ls_number_restraints 2
_refine_ls_restrained_S_all 1.061
_refine_ls_R_factor_all 0.0900
_refine_ls_R_factor_gt 0.0574
_refine_ls_shift/su_max 0.002
_refine_ls_shift/su_mean 0.000
_refine_ls_structure_factor_coef Fsqd
_refine_ls_weighting_details 'w=1/[\s^2^(Fo^2^)+(0.0761P)^2^+1.4621P] where P=(Fo^2^+2Fc^2^)/3'
_refine_ls_weighting_scheme calc
_refine_ls_wR_factor_gt 0.1491
_refine_ls_wR_factor_ref 0.1680
_reflns_Friedel_coverage 0.000
_reflns_number_gt 1715
_reflns_number_total 2682
_reflns_threshold_expression 'I > 2\s(I)'
_cod_data_source_file d5cc00613a2.cif
_cod_data_source_block 20180510a
_cod_depositor_comments 'Adding full bibliography for 7134284--7134285.cif.'
_cod_database_code 7134284
_shelx_shelxl_version_number 2018/3
_shelx_space_group_comment
;
The symmetry employed for this shelxl refinement is uniquely defined
by the following loop, which should always be used as a source of
symmetry information in preference to the above space-group names.
They are only intended as comments.
;
_shelx_estimated_absorpt_t_max 0.984
_shelx_estimated_absorpt_t_min 0.974
_olex2_refinement_description
;
1. Fixed Uiso
 At 1.2 times of:
  All C(H) groups, All C(H,H) groups
 At 1.5 times of:
  All C(H,H,H) groups
2. Restrained distances
 Cl2A-C10 \\sim Cl2B-C10
 with sigma of 0.02
 F1A-B1 \\sim F1B-B1
 with sigma of 0.02
3. Uiso/Uaniso restraints and constraints
Uanis(Cl2B) = Uanis(Cl2A)
4. Others
 Sof(Cl2B)=Sof(F1B)=1-FVAR(1)
 Sof(Cl2A)=Sof(F1A)=FVAR(1)
5.a Secondary CH2 refined with riding coordinates:
 C12(H12A,H12B)
5.b Aromatic/amide H refined with riding coordinates:
 C1(H1), C3(H3), C8(H8), C9(H9), C11(H11)
5.c Idealised Me refined as rotating group:
 C13(H13A,H13B,H13C)
;
_olex2_submission_special_instructions 'No special instructions were received'

loop_
_space_group_symop_operation_xyz
'x, y, z'
'-x+1/2, -y+1/2, z+1/2'
'x+1/2, -y+1/2, -z'
'-x, y, -z+1/2'
'-x, -y, -z'
'x-1/2, y-1/2, -z-1/2'
'-x-1/2, y-1/2, z'
'x, -y, z-1/2'

loop_
_atom_site_label
_atom_site_type_symbol
_atom_site_fract_x
_atom_site_fract_y
_atom_site_fract_z
_atom_site_U_iso_or_equiv
_atom_site_adp_type
_atom_site_occupancy
_atom_site_site_symmetry_order
_atom_site_calc_flag
_atom_site_refinement_flags_posn
_atom_site_refinement_flags_adp
_atom_site_refinement_flags_occupancy
_atom_site_disorder_assembly
_atom_site_disorder_group
Cl1 Cl 0.36268(7) 0.36948(5) 0.43005(10) 0.0770(4) Uani 1 1 d . . . . .
Cl2B Cl 0.696(4) 0.2934(19) 0.736(5) 0.0880(5) Uani 0.50(12) 1 d D . . A 2
F1B F 0.425(2) 0.063(3) 0.307(3) 0.091(6) Uani 0.50(12) 1 d D . . A 2
N1 N 0.53677(18) 0.15789(13) 0.3628(2) 0.0505(6) Uani 1 1 d . . . . .
C1 C 0.5736(2) 0.13579(18) 0.4800(3) 0.0560(8) Uani 1 1 d . . . . .
H1 H 0.581341 0.081808 0.508108 0.067 Uiso 1 1 calc R . . . .
C2 C 0.5991(2) 0.20471(17) 0.5557(3) 0.0488(7) Uani 1 1 d . . . . .
C3 C 0.5776(2) 0.27150(16) 0.4777(3) 0.0462(7) Uani 1 1 d . . . . .
H3 H 0.587836 0.326075 0.500433 0.055 Uiso 1 1 calc R . . . .
C4 C 0.5376(2) 0.24335(15) 0.3586(3) 0.0452(6) Uani 1 1 d . . . . .
C5 C 0.500000 0.2849(2) 0.250000 0.0413(8) Uani 1 2 d S T P . .
C6 C 0.500000 0.3760(2) 0.250000 0.0390(8) Uani 1 2 d S T P . .
C7 C 0.4400(2) 0.42026(16) 0.3287(3) 0.0478(7) Uani 1 1 d . . . . .
C8 C 0.4394(2) 0.50464(18) 0.3291(3) 0.0639(9) Uani 1 1 d . . . . .
H8 H 0.398034 0.533134 0.382772 0.077 Uiso 1 1 calc R . . . .
C9 C 0.500000 0.5460(3) 0.250000 0.0701(14) Uani 1 2 d S T P . .
H9 H 0.500000 0.603048 0.249999 0.084 Uiso 1 2 calc RS T P . .
C10 C 0.6399(2) 0.20331(19) 0.6908(3) 0.0542(7) Uani 1 1 d D . . . .
C11 C 0.6376(3) 0.1414(2) 0.7745(4) 0.0733(10) Uani 1 1 d . . . . .
H11 H 0.606395 0.095197 0.744701 0.088 Uiso 1 1 calc R . . . .
C12 C 0.6791(3) 0.1357(3) 0.9121(4) 0.0927(14) Uani 1 1 d . . . . .
H12A H 0.718852 0.182396 0.926276 0.111 Uiso 1 1 calc R . . . .
H12B H 0.631282 0.137954 0.979719 0.111 Uiso 1 1 calc R . . . .
C13 C 0.7318(3) 0.0596(3) 0.9306(5) 0.1016(15) Uani 1 1 d . . . . .
H13A H 0.786114 0.061998 0.876733 0.152 Uiso 1 1 calc GR . . . .
H13B H 0.695659 0.013489 0.902641 0.152 Uiso 1 1 calc GR . . . .
H13C H 0.747818 0.053597 1.024329 0.152 Uiso 1 1 calc GR . . . .
B1 B 0.500000 0.1010(3) 0.250000 0.0641(15) Uani 1 2 d DS T P . .
Cl2A Cl 0.696(4) 0.2936(19) 0.734(5) 0.0880(5) Uani 0.50(12) 1 d D . . A 1
F1A F 0.439(2) 0.0435(19) 0.292(4) 0.095(4) Uani 0.50(12) 1 d D . . A 1

loop_
_atom_site_aniso_label
_atom_site_aniso_U_11
_atom_site_aniso_U_22
_atom_site_aniso_U_33
_atom_site_aniso_U_23
_atom_site_aniso_U_13
_atom_site_aniso_U_12
Cl1 0.0831(7) 0.0585(5) 0.0894(7) -0.0013(4) 0.0366(5) -0.0054(4)
Cl2B 0.1360(10) 0.0631(6) 0.0650(10) -0.0064(5) -0.0319(7) 0.0015(6)
F1B 0.161(10) 0.046(10) 0.064(4) -0.001(6) -0.003(5) -0.054(8)
N1 0.0711(17) 0.0317(11) 0.0488(13) 0.0034(9) -0.0030(12) 0.0043(11)
C1 0.076(2) 0.0393(15) 0.0531(17) 0.0084(12) -0.0020(15) 0.0083(14)
C2 0.0575(18) 0.0468(16) 0.0423(15) 0.0037(11) -0.0023(12) 0.0066(13)
C3 0.0578(18) 0.0357(14) 0.0452(15) -0.0007(11) -0.0020(13) 0.0039(12)
C4 0.0599(18) 0.0302(13) 0.0455(14) 0.0022(10) -0.0002(13) 0.0012(12)
C5 0.051(2) 0.0308(18) 0.0424(19) 0.000 -0.0019(17) 0.000
C6 0.050(2) 0.0290(17) 0.0383(17) 0.000 -0.0072(16) 0.000
C7 0.0553(18) 0.0371(14) 0.0510(16) -0.0020(11) 0.0037(13) -0.0016(12)
C8 0.072(2) 0.0412(16) 0.078(2) -0.0111(14) 0.0141(18) 0.0058(16)
C9 0.091(4) 0.030(2) 0.090(4) 0.000 0.011(3) 0.000
C10 0.0561(19) 0.0571(17) 0.0496(16) 0.0052(13) -0.0043(13) 0.0106(14)
C11 0.074(2) 0.082(2) 0.064(2) 0.0202(18) -0.0186(18) -0.0071(19)
C12 0.101(3) 0.111(3) 0.067(2) 0.029(2) -0.024(2) 0.007(3)
C13 0.097(3) 0.106(3) 0.102(3) 0.037(3) -0.036(3) -0.004(3)
B1 0.105(5) 0.031(2) 0.056(3) 0.000 -0.009(3) 0.000
Cl2A 0.1360(10) 0.0631(6) 0.0650(10) -0.0064(5) -0.0319(7) 0.0015(6)
F1A 0.184(9) 0.028(6) 0.073(8) 0.005(5) -0.022(5) -0.036(6)

loop_
_atom_type_symbol
_atom_type_description
_atom_type_scat_dispersion_real
_atom_type_scat_dispersion_imag
_atom_type_scat_source
C C 0.0033 0.0016 'International Tables Vol C Tables 4.2.6.8 and 6.1.1.4'
H H 0.0000 0.0000 'International Tables Vol C Tables 4.2.6.8 and 6.1.1.4'
B B 0.0013 0.0007 'International Tables Vol C Tables 4.2.6.8 and 6.1.1.4'
Cl Cl 0.1484 0.1585 'International Tables Vol C Tables 4.2.6.8 and 6.1.1.4'
F F 0.0171 0.0103 'International Tables Vol C Tables 4.2.6.8 and 6.1.1.4'
N N 0.0061 0.0033 'International Tables Vol C Tables 4.2.6.8 and 6.1.1.4'

loop_
_geom_angle_atom_site_label_1
_geom_angle_atom_site_label_2
_geom_angle_atom_site_label_3
_geom_angle
_geom_angle_site_symmetry_1
_geom_angle_site_symmetry_3
_geom_angle_publ_flag
C1 N1 C4 107.1(2) . . ?
C1 N1 B1 127.4(2) . . ?
C4 N1 B1 125.5(2) . . ?
N1 C1 C2 110.9(2) . . ?
C1 C2 C10 125.7(3) . . ?
C3 C2 C1 106.0(3) . . ?
C3 C2 C10 128.2(3) . . ?
C2 C3 C4 108.0(2) . . ?
C3 C4 N1 107.9(2) . . ?
C5 C4 N1 120.6(3) . . ?
C5 C4 C3 131.4(3) . . ?
C4 C5 C4 121.4(3) . 4_655 ?
C4 C5 C6 119.32(16) . . ?
C4 C5 C6 119.32(16) 4_655 . ?
C7 C6 C5 121.57(16) 4_655 . ?
C7 C6 C5 121.57(16) . . ?
C7 C6 C7 116.9(3) . 4_655 ?
C6 C7 Cl1 119.7(2) . . ?
C8 C7 Cl1 118.3(2) . . ?
C8 C7 C6 122.0(3) . . ?
C9 C8 C7 119.2(3) . . ?
C8 C9 C8 120.7(4) . 4_655 ?
C2 C10 Cl2B 114.5(16) . . ?
C2 C10 Cl2A 114.0(17) . . ?
C11 C10 Cl2B 120.1(16) . . ?
C11 C10 C2 125.4(3) . . ?
C11 C10 Cl2A 120.6(17) . . ?
C10 C11 C12 127.9(4) . . ?
C13 C12 C11 112.3(4) . . ?
F1B B1 F1B 127(5) 4_655 . ?
F1B B1 N1 104.7(14) . . ?
F1B B1 N1 106.4(19) 4_655 . ?
N1 B1 N1 106.3(3) . 4_655 ?
F1A B1 F1B 110(4) . 4_655 ?
F1A B1 F1B 17.0(15) 4_655 4_655 ?
F1A B1 N1 113.8(13) 4_655 . ?
F1A B1 N1 113.8(13) . 4_655 ?
F1A B1 N1 114.9(17) 4_655 4_655 ?
F1A B1 N1 114.9(17) . . ?
F1A B1 F1A 93(4) 4_655 . ?

loop_
_geom_bond_atom_site_label_1
_geom_bond_atom_site_label_2
_geom_bond_distance
_geom_bond_site_symmetry_2
_geom_bond_publ_flag
Cl1 C7 1.725(3) . ?
Cl2B C10 1.743(11) . ?
F1B B1 1.383(11) . ?
N1 C1 1.326(4) . ?
N1 C4 1.394(3) . ?
N1 B1 1.546(4) . ?
C1 C2 1.400(4) . ?
C2 C3 1.370(4) . ?
C2 C10 1.463(4) . ?
C3 C4 1.392(4) . ?
C4 C5 1.383(3) . ?
C5 C6 1.485(5) . ?
C6 C7 1.379(3) . ?
C6 C7 1.379(3) 4_655 ?
C7 C8 1.376(4) . ?
C8 C9 1.363(4) . ?
C10 C11 1.305(4) . ?
C10 Cl2A 1.743(11) . ?
C11 C12 1.492(5) . ?
C12 C13 1.474(5) . ?
B1 F1A 1.362(11) 4_655 ?
B1 F1A 1.362(11) . ?

loop_
_geom_torsion_atom_site_label_1
_geom_torsion_atom_site_label_2
_geom_torsion_atom_site_label_3
_geom_torsion_atom_site_label_4
_geom_torsion
_geom_torsion_site_symmetry_1
_geom_torsion_site_symmetry_2
_geom_torsion_site_symmetry_3
_geom_torsion_site_symmetry_4
_geom_torsion_publ_flag
Cl1 C7 C8 C9 179.9(2) . . . . ?
Cl2B C10 C11 C12 0(2) . . . . ?
N1 C1 C2 C3 -1.0(4) . . . . ?
N1 C1 C2 C10 178.6(3) . . . . ?
N1 C4 C5 C4 -1.47(19) . . . 4_655 ?
N1 C4 C5 C6 178.53(19) . . . . ?
C1 N1 C4 C3 0.7(3) . . . . ?
C1 N1 C4 C5 -177.4(2) . . . . ?
C1 N1 B1 F1B -70(2) . . . 4_655 ?
C1 N1 B1 F1B 67(2) . . . . ?
C1 N1 B1 N1 179.0(3) . . . 4_655 ?
C1 N1 B1 F1A 52.1(18) . . . . ?
C1 N1 B1 F1A -53(2) . . . 4_655 ?
C1 C2 C3 C4 1.4(3) . . . . ?
C1 C2 C10 Cl2B 161(2) . . . . ?
C1 C2 C10 C11 -18.4(5) . . . . ?
C1 C2 C10 Cl2A 160(2) . . . . ?
C2 C3 C4 N1 -1.3(3) . . . . ?
C2 C3 C4 C5 176.4(3) . . . . ?
C2 C10 C11 C12 178.8(4) . . . . ?
C3 C2 C10 Cl2B -20(2) . . . . ?
C3 C2 C10 C11 161.2(4) . . . . ?
C3 C2 C10 Cl2A -20(2) . . . . ?
C3 C4 C5 C4 -179.0(4) . . . 4_655 ?
C3 C4 C5 C6 1.0(4) . . . . ?
C4 N1 C1 C2 0.2(4) . . . . ?
C4 N1 B1 F1B 110(2) . . . 4_655 ?
C4 N1 B1 F1B -114(2) . . . . ?
C4 N1 B1 N1 -1.5(2) . . . 4_655 ?
C4 N1 B1 F1A 126(2) . . . 4_655 ?
C4 N1 B1 F1A -128.4(18) . . . . ?
C4 C5 C6 C7 -75.9(2) . . . . ?
C4 C5 C6 C7 104.1(2) 4_655 . . . ?
C4 C5 C6 C7 -75.9(2) 4_655 . . 4_655 ?
C4 C5 C6 C7 104.1(2) . . . 4_655 ?
C5 C6 C7 Cl1 -0.1(3) . . . . ?
C5 C6 C7 C8 -179.8(2) . . . . ?
C6 C7 C8 C9 -0.3(5) . . . . ?
C7 C6 C7 Cl1 179.9(3) 4_655 . . . ?
C7 C6 C7 C8 0.2(2) 4_655 . . . ?
C7 C8 C9 C8 0.2(2) . . . 4_655 ?
C10 C2 C3 C4 -178.2(3) . . . . ?
C10 C11 C12 C13 -131.5(5) . . . . ?
B1 N1 C1 C2 179.8(2) . . . . ?
B1 N1 C4 C3 -178.9(2) . . . . ?
B1 N1 C4 C5 3.0(4) . . . . ?
Cl2A C10 C11 C12 0(2) . . . . ?
